data_1504092
loop_
_publ_author_name
'Valiulin, Roman A.'
'Kutateladze, Andrei G.'

_publ_section_title
;
 Harvesting the strain installed by a Patern\`o-B\"uchi step in a
 synthetically useful way: high-yielding photoprotolytic oxametathesis in
 polycyclic systems.
;
_journal_issue 17
_journal_name_full 'Organic letters'
_journal_page_first 3886
_journal_page_last 3889
_journal_paper_doi 10.1021/ol901456m
_journal_volume 11
_journal_year 2009
_chemical_compound_source 'synthesized by rav'
_chemical_formula_moiety 'C23 H20 O2'
_chemical_formula_sum 'C23 H20 O2'
_chemical_formula_weight 328.403
_chemical_name_common 'tetracyclic oxetane'
_chemical_name_systematic exo-11-benzoyl-4-phenyl3-oxatetracyclo[4.3.2.0(4,10).0(7,9)]undecane
_space_group_IT_number 14
_symmetry_cell_setting monoclinic
_symmetry_Int_Tables_number 14
_symmetry_space_group_name_Hall '-P 2yn'
_symmetry_space_group_name_H-M 'P 1 21/n 1'
_atom_sites_solution_hydrogens geom
_atom_sites_solution_primary direct
_atom_sites_solution_secondary difmap
_audit_creation_method SHELXL-97
_cell_angle_alpha 90.00
_cell_angle_beta 108.722(2)
_cell_angle_gamma 90.00
_cell_formula_units_Z 8
_cell_length_a 16.7615(5)
_cell_length_b 10.1571(3)
_cell_length_c 20.7291(6)
_cell_measurement_reflns_used 9795
_cell_measurement_temperature 100(2)
_cell_measurement_theta_max 28.5494
_cell_measurement_theta_min 2.2576
_cell_volume 3342.36(17)
_computing_cell_refinement 'Apex2/SAINT (Bruker)'
_computing_data_collection 'Apex2 (Bruker)'
_computing_data_reduction 'Apex2 (Bruker)'
_computing_molecular_graphics 'XSHELL (Bruker)'
_computing_publication_material 'Apex2/enCIFer (Bruker/CCDC)'
_computing_structure_refinement 'SHELXL-97 (Sheldrick, 2008)'
_computing_structure_solution 'SHELXS-97 (Sheldrick, 2008)'
_diffrn_ambient_temperature 100(2)
_diffrn_detector_area_resol_mean 8.33
_diffrn_measured_fraction_theta_full 0.999
_diffrn_measured_fraction_theta_max 0.999
_diffrn_measurement_device_type 'Bruker D8 APEXII Diffractometer'
_diffrn_measurement_method '\f and \w scans'
_diffrn_radiation_monochromator graphite
_diffrn_radiation_probe x-ray
_diffrn_radiation_type MoK\a
_diffrn_radiation_wavelength 0.71073
_diffrn_reflns_av_R_equivalents 0.0506
_diffrn_reflns_av_sigmaI/netI 0.0228
_diffrn_reflns_limit_h_max 22
_diffrn_reflns_limit_h_min -22
_diffrn_reflns_limit_k_max 13
_diffrn_reflns_limit_k_min -13
_diffrn_reflns_limit_l_max 27
_diffrn_reflns_limit_l_min -27
_diffrn_reflns_number 102382
_diffrn_reflns_theta_full 28.28
_diffrn_reflns_theta_max 28.28
_diffrn_reflns_theta_min 1.37
_diffrn_source 'fine-focus sealed tube'
_diffrn_source_type 'Siemens KFFMO2K-90'
_exptl_absorpt_coefficient_mu 0.083
_exptl_absorpt_correction_T_max 0.98
_exptl_absorpt_correction_T_min 0.96
_exptl_absorpt_correction_type multi-scan
_exptl_absorpt_process_details 'Sheldric, G. M. (2009) Univ. of G\"ottingen, Germany'
_exptl_crystal_colour colorless
_exptl_crystal_density_diffrn 1.305
_exptl_crystal_density_method 'not measured'
_exptl_crystal_description parallelepiped
_exptl_crystal_F_000 1400
_exptl_crystal_recrystallization_method 'hexane ethanol'
_exptl_crystal_size_max 0.54
_exptl_crystal_size_mid 0.38
_exptl_crystal_size_min 0.22
_refine_diff_density_max 1.263
_refine_diff_density_min -0.948
_refine_diff_density_rms 0.087
_refine_ls_extinction_method none
_refine_ls_goodness_of_fit_ref 0.948
_refine_ls_hydrogen_treatment none
_refine_ls_matrix_type full
_refine_ls_number_parameters 451
_refine_ls_number_reflns 8298
_refine_ls_number_restraints 0
_refine_ls_restrained_S_all 0.948
_refine_ls_R_factor_all 0.1191
_refine_ls_R_factor_gt 0.0916
_refine_ls_shift/su_max 0.000
_refine_ls_shift/su_mean 0.000
_refine_ls_structure_factor_coef Fsqd
_refine_ls_weighting_details 'calc w=1/[\s^2^(Fo^2^)+(0.1374P)^2^+8.9822P] where P=(Fo^2^+2Fc^2^)/3'
_refine_ls_weighting_scheme calc
_refine_ls_wR_factor_gt 0.2405
_refine_ls_wR_factor_ref 0.2761
_reflns_number_gt 6296
_reflns_number_total 8298
_reflns_threshold_expression >2sigma(I)
_cod_data_source_file ol901456m_si_004.cif
_cod_data_source_block xx
_cod_original_sg_symbol_H-M 'P 21/n'
_cod_database_code 1504092

loop_
_symmetry_equiv_pos_as_xyz
'x, y, z'
'-x+1/2, y+1/2, -z+1/2'
'-x, -y, -z'
'x-1/2, -y-1/2, z-1/2'

loop_
_atom_site_label
_atom_site_type_symbol
_atom_site_fract_x
_atom_site_fract_y
_atom_site_fract_z
_atom_site_U_iso_or_equiv
_atom_site_adp_type
_atom_site_occupancy
_atom_site_symmetry_multiplicity
_atom_site_calc_flag
_atom_site_refinement_flags
O1 O 0.47793(13) 0.1660(2) 0.13956(10) 0.0325(4) Uani 1 1 d .
O2 O 0.26509(13) -0.12839(18) 0.20709(10) 0.0306(4) Uani 1 1 d .
O3 O 0.9453(3) 0.1943(5) 0.1170(2) 0.125(2) Uani 1 1 d .
O4 O 0.7494(2) 0.4480(2) 0.21787(12) 0.0661(9) Uani 1 1 d .
C1 C 0.4466(2) 0.6515(3) 0.1529(2) 0.0472(9) Uani 1 1 d .
H1 H 0.4510 0.7445 0.1505 0.057 Uiso 1 1 calc R
C2 C 0.4726(2) 0.5723(4) 0.1092(2) 0.0553(10) Uani 1 1 d .
H2 H 0.4932 0.6111 0.0760 0.066 Uiso 1 1 calc R
C3 C 0.4687(2) 0.4370(3) 0.11367(18) 0.0420(7) Uani 1 1 d .
H3 H 0.4879 0.3831 0.0842 0.050 Uiso 1 1 calc R
C4 C 0.43672(16) 0.3788(3) 0.16132(13) 0.0260(5) Uani 1 1 d .
C5 C 0.43374(15) 0.2318(3) 0.16394(12) 0.0232(5) Uani 1 1 d .
C6 C 0.37572(15) 0.1674(2) 0.19729(12) 0.0213(5) Uani 1 1 d .
H6 H 0.3932 0.1950 0.2462 0.026 Uiso 1 1 calc R
C7 C 0.37231(16) 0.0172(2) 0.19396(12) 0.0227(5) Uani 1 1 d .
H7 H 0.4279 -0.0287 0.2112 0.027 Uiso 1 1 calc R
C8 C 0.31094(16) -0.0078(2) 0.23510(13) 0.0234(5) Uani 1 1 d .
C9 C 0.34092(17) -0.0051(2) 0.31096(13) 0.0245(5) Uani 1 1 d .
C10 C 0.3076(2) 0.0824(3) 0.34643(15) 0.0365(7) Uani 1 1 d .
H10 H 0.2684 0.1474 0.3226 0.044 Uiso 1 1 calc R
C11 C 0.3311(3) 0.0754(4) 0.41684(17) 0.0558(11) Uani 1 1 d .
H11 H 0.3076 0.1354 0.4409 0.067 Uiso 1 1 calc R
C12 C 0.3882(3) -0.0175(4) 0.45222(16) 0.0525(10) Uani 1 1 d .
H12 H 0.4034 -0.0224 0.5004 0.063 Uiso 1 1 calc R
C13 C 0.4144(2) 0.5957(3) 0.19968(19) 0.0417(7) Uani 1 1 d .
H13 H 0.3963 0.6503 0.2295 0.050 Uiso 1 1 calc R
C14 C 0.40814(19) 0.4591(3) 0.20352(16) 0.0335(6) Uani 1 1 d .
H14 H 0.3843 0.4211 0.2350 0.040 Uiso 1 1 calc R
C15 C 0.27929(16) 0.1988(2) 0.16336(12) 0.0229(5) Uani 1 1 d .
H15 H 0.2627 0.2837 0.1800 0.027 Uiso 1 1 calc R
C16 C 0.23932(16) 0.0784(3) 0.18668(13) 0.0251(5) Uani 1 1 d .
H16 H 0.1900 0.0969 0.2025 0.030 Uiso 1 1 calc R
C17 C 0.23450(18) -0.0508(3) 0.14485(13) 0.0295(6) Uani 1 1 d .
H17 H 0.1797 -0.0754 0.1102 0.035 Uiso 1 1 calc R
C18 C 0.31155(18) -0.0312(3) 0.12177(13) 0.0276(5) Uani 1 1 d .
H18 H 0.3312 -0.1162 0.1077 0.033 Uiso 1 1 calc R
C19 C 0.40042(18) -0.0971(3) 0.34700(14) 0.0287(5) Uani 1 1 d .
H19 H 0.4252 -0.1556 0.3232 0.034 Uiso 1 1 calc R
C20 C 0.4235(2) -0.1035(3) 0.41733(15) 0.0379(7) Uani 1 1 d .
H20 H 0.4635 -0.1670 0.4416 0.045 Uiso 1 1 calc R
C21 C 0.29226(18) 0.0705(3) 0.06504(13) 0.0288(6) Uani 1 1 d .
H21 H 0.3286 0.0714 0.0351 0.035 Uiso 1 1 calc R
C22 C 0.26721(17) 0.2018(3) 0.08744(13) 0.0268(5) Uani 1 1 d .
H22 H 0.2886 0.2819 0.0702 0.032 Uiso 1 1 calc R
C23 C 0.20245(19) 0.1223(3) 0.03537(14) 0.0345(6) Uani 1 1 d .
H23A H 0.1840 0.1540 -0.0123 0.041 Uiso 1 1 calc R
H23B H 0.1580 0.0789 0.0497 0.041 Uiso 1 1 calc R
C24 C 0.91452(18) 0.3193(3) 0.45472(13) 0.0313(6) Uani 1 1 d .
H24 H 0.9393 0.3188 0.5029 0.038 Uiso 1 1 calc R
C25 C 0.8514(2) 0.2297(3) 0.42334(15) 0.0352(6) Uani 1 1 d .
H25 H 0.8325 0.1685 0.4499 0.042 Uiso 1 1 calc R
C26 C 0.81578(19) 0.2300(3) 0.35251(14) 0.0325(6) Uani 1 1 d .
H26 H 0.7730 0.1681 0.3310 0.039 Uiso 1 1 calc R
C27 C 0.84209(18) 0.3195(3) 0.31340(13) 0.0282(6) Uani 1 1 d .
C28 C 0.8004(2) 0.3285(3) 0.23807(14) 0.0356(7) Uani 1 1 d .
C29 C 0.8518(3) 0.3159(4) 0.18881(17) 0.0543(11) Uani 1 1 d .
H29 H 0.9061 0.3658 0.2020 0.065 Uiso 1 1 calc R
C30 C 0.8599(2) 0.1662(3) 0.18712(17) 0.0411(8) Uani 1 1 d .
H30 H 0.8844 0.1333 0.2349 0.049 Uiso 1 1 calc R
C31 C 0.9132(3) 0.1167(6) 0.1457(2) 0.0754(17) Uani 1 1 d .
C32 C 0.9289(2) -0.0283(6) 0.1423(2) 0.0815(19) Uani 1 1 d .
C33 C 0.9801(2) -0.0705(8) 0.1041(3) 0.122(3) Uani 1 1 d .
H33 H 1.0041 -0.0085 0.0814 0.147 Uiso 1 1 calc R
C34 C 0.9949(4) -0.2052(14) 0.1001(5) 0.185(8) Uani 1 1 d .
H34 H 1.0294 -0.2343 0.0744 0.222 Uiso 1 1 calc R
C36 C 0.90549(18) 0.4094(3) 0.34563(14) 0.0286(5) Uani 1 1 d .
H36 H 0.9241 0.4711 0.3191 0.034 Uiso 1 1 calc R
C37 C 0.94151(17) 0.4092(3) 0.41602(14) 0.0302(6) Uani 1 1 d .
H37 H 0.9845 0.4707 0.4376 0.036 Uiso 1 1 calc R
C38 C 0.7262(2) 0.2427(3) 0.19259(14) 0.0342(6) Uani 1 1 d .
H38 H 0.6827 0.2157 0.2136 0.041 Uiso 1 1 calc R
C39 C 0.7110(3) 0.3763(3) 0.15443(17) 0.0632(13) Uani 1 1 d .
H39 H 0.6527 0.4000 0.1252 0.076 Uiso 1 1 calc R
C40 C 0.7799(4) 0.3697(4) 0.12298(18) 0.0765(17) Uani 1 1 d .
H40 H 0.7940 0.4588 0.1092 0.092 Uiso 1 1 calc R
C41 C 0.76401(18) 0.1305(3) 0.16044(13) 0.0294(6) Uani 1 1 d .
H41 H 0.7527 0.0415 0.1763 0.035 Uiso 1 1 calc R
C42 C 0.7390(2) 0.1382(4) 0.08333(16) 0.0452(8) Uani 1 1 d .
H42 H 0.7583 0.0645 0.0600 0.054 Uiso 1 1 calc R
C43 C 0.7525(4) 0.2746(5) 0.06206(19) 0.0793(17) Uani 1 1 d .
H43 H 0.7804 0.2841 0.0263 0.095 Uiso 1 1 calc R
C44 C 0.6652(3) 0.2173(4) 0.04056(17) 0.0668(13) Uani 1 1 d .
H44A H 0.6395 0.1919 -0.0078 0.080 Uiso 1 1 calc R
H44B H 0.6251 0.2516 0.0627 0.080 Uiso 1 1 calc R
C45 C 0.9110(3) -0.2564(6) 0.1703(3) 0.101(2) Uani 1 1 d .
H45 H 0.8884 -0.3210 0.1927 0.122 Uiso 1 1 calc R
C46 C 0.8950(2) -0.1223(5) 0.1751(2) 0.0710(16) Uani 1 1 d .
H46 H 0.8605 -0.0948 0.2010 0.085 Uiso 1 1 calc R
C47 C 0.9625(5) -0.2915(10) 0.1308(4) 0.160(6) Uani 1 1 d .
H47 H 0.9739 -0.3821 0.1265 0.192 Uiso 1 1 calc R

loop_
_atom_site_aniso_label
_atom_site_aniso_U_11
_atom_site_aniso_U_22
_atom_site_aniso_U_33
_atom_site_aniso_U_23
_atom_site_aniso_U_13
_atom_site_aniso_U_12
O1 0.0347(10) 0.0337(10) 0.0327(10) -0.0001(8) 0.0162(8) 0.0056(8)
O2 0.0390(11) 0.0224(9) 0.0276(9) -0.0014(7) 0.0068(8) -0.0076(8)
O3 0.127(3) 0.178(4) 0.116(3) -0.100(3) 0.101(3) -0.114(3)
O4 0.114(2) 0.0253(11) 0.0303(12) -0.0045(9) -0.0170(13) 0.0180(13)
C1 0.0282(14) 0.0271(14) 0.085(3) 0.0144(16) 0.0171(16) -0.0012(11)
C2 0.053(2) 0.0431(19) 0.079(3) 0.0265(19) 0.035(2) -0.0004(16)
C3 0.0450(18) 0.0397(17) 0.0490(18) 0.0111(14) 0.0261(15) 0.0001(14)
C4 0.0207(11) 0.0266(12) 0.0283(12) 0.0053(10) 0.0043(10) -0.0006(9)
C5 0.0237(12) 0.0259(12) 0.0184(10) 0.0006(9) 0.0044(9) 0.0017(9)
C6 0.0245(12) 0.0206(11) 0.0179(10) 0.0004(8) 0.0057(9) 0.0011(9)
C7 0.0255(12) 0.0210(11) 0.0205(11) -0.0012(9) 0.0060(9) 0.0010(9)
C8 0.0283(12) 0.0172(10) 0.0235(11) -0.0016(9) 0.0069(9) -0.0034(9)
C9 0.0326(13) 0.0195(11) 0.0217(11) 0.0015(9) 0.0091(10) -0.0037(9)
C10 0.0571(19) 0.0260(13) 0.0284(14) 0.0027(11) 0.0164(13) 0.0090(13)
C11 0.103(3) 0.0407(18) 0.0304(16) -0.0009(13) 0.0302(19) 0.0170(19)
C12 0.094(3) 0.0405(18) 0.0203(13) 0.0013(12) 0.0147(16) 0.0013(18)
C13 0.0368(16) 0.0267(14) 0.063(2) -0.0037(14) 0.0179(15) -0.0034(12)
C14 0.0372(15) 0.0251(13) 0.0405(15) -0.0008(11) 0.0157(12) -0.0043(11)
C15 0.0252(12) 0.0211(11) 0.0211(11) 0.0001(9) 0.0058(9) 0.0018(9)
C16 0.0244(12) 0.0274(12) 0.0229(11) -0.0009(9) 0.0069(9) -0.0013(9)
C17 0.0328(14) 0.0274(13) 0.0247(12) -0.0023(10) 0.0038(10) -0.0062(10)
C18 0.0345(14) 0.0233(12) 0.0224(11) -0.0045(9) 0.0057(10) 0.0011(10)
C19 0.0324(14) 0.0236(12) 0.0276(13) 0.0007(10) 0.0062(10) -0.0038(10)
C20 0.0471(17) 0.0319(15) 0.0278(14) 0.0071(11) 0.0024(12) -0.0036(12)
C21 0.0352(14) 0.0295(13) 0.0205(11) -0.0027(10) 0.0072(10) -0.0007(11)
C22 0.0280(12) 0.0276(12) 0.0215(11) 0.0010(9) 0.0034(10) 0.0017(10)
C23 0.0352(15) 0.0388(15) 0.0228(12) -0.0004(11) -0.0002(11) -0.0022(12)
C24 0.0361(14) 0.0337(14) 0.0205(12) -0.0049(10) 0.0039(10) 0.0044(11)
C25 0.0446(16) 0.0300(14) 0.0275(13) 0.0006(11) 0.0065(12) -0.0036(12)
C26 0.0407(15) 0.0233(12) 0.0263(13) -0.0025(10) 0.0006(11) -0.0046(11)
C27 0.0399(15) 0.0203(11) 0.0204(11) -0.0040(9) 0.0040(10) 0.0044(10)
C28 0.0604(19) 0.0181(12) 0.0213(12) -0.0025(9) 0.0035(12) 0.0003(12)
C29 0.090(3) 0.0463(19) 0.0305(15) -0.0128(14) 0.0245(17) -0.039(2)
C30 0.0425(17) 0.0489(18) 0.0366(15) -0.0232(14) 0.0192(13) -0.0210(14)
C31 0.053(2) 0.120(4) 0.066(3) -0.067(3) 0.037(2) -0.048(3)
C32 0.0194(15) 0.148(5) 0.074(3) -0.082(3) 0.0101(17) -0.009(2)
C33 0.0228(17) 0.249(8) 0.087(3) -0.122(5) 0.006(2) -0.002(3)
C34 0.040(3) 0.357(19) 0.118(7) -0.171(10) -0.029(3) 0.074(6)
C36 0.0353(14) 0.0236(12) 0.0269(12) -0.0040(10) 0.0103(11) 0.0018(10)
C37 0.0288(13) 0.0293(13) 0.0288(13) -0.0106(10) 0.0042(10) 0.0004(10)
C38 0.0451(16) 0.0270(13) 0.0215(12) -0.0042(10) -0.0019(11) 0.0072(12)
C39 0.110(4) 0.0306(16) 0.0242(15) -0.0018(12) -0.0131(18) 0.0079(19)
C40 0.146(5) 0.043(2) 0.0292(17) 0.0023(15) 0.013(2) -0.043(3)
C41 0.0356(14) 0.0259(12) 0.0248(12) -0.0079(10) 0.0069(11) -0.0036(10)
C42 0.064(2) 0.0450(18) 0.0263(14) -0.0142(13) 0.0145(14) -0.0162(16)
C43 0.142(5) 0.070(3) 0.0262(16) -0.0065(17) 0.027(2) -0.046(3)
C44 0.106(4) 0.056(2) 0.0221(15) -0.0068(15) -0.0034(18) -0.006(2)
C45 0.069(3) 0.110(4) 0.080(3) -0.066(3) -0.039(2) 0.062(3)
C46 0.0276(17) 0.097(3) 0.070(3) -0.058(3) -0.0105(17) 0.023(2)
C47 0.090(6) 0.212(10) 0.106(6) -0.123(7) -0.068(4) 0.121(7)

loop_
_atom_type_symbol
_atom_type_description
_atom_type_scat_dispersion_real
_atom_type_scat_dispersion_imag
_atom_type_scat_source
C C 0.0033 0.0016 'International Tables Vol C Tables 4.2.6.8 and 6.1.1.4'
H H 0.0000 0.0000 'International Tables Vol C Tables 4.2.6.8 and 6.1.1.4'
O O 0.0106 0.0060 'International Tables Vol C Tables 4.2.6.8 and 6.1.1.4'

loop_
_geom_angle_atom_site_label_1
_geom_angle_atom_site_label_2
_geom_angle_atom_site_label_3
_geom_angle
C17 O2 C8 83.63(17)
C39 O4 C28 83.8(2)
C13 C1 C2 120.0(3)
C13 C1 H1 120.0
C2 C1 H1 120.0
C1 C2 C3 120.3(3)
C1 C2 H2 119.9
C3 C2 H2 119.9
C2 C3 C4 120.3(3)
C2 C3 H3 119.8
C4 C3 H3 119.8
C14 C4 C3 119.0(3)
C14 C4 C5 122.8(2)
C3 C4 C5 118.2(3)
O1 C5 C4 120.0(2)
O1 C5 C6 121.2(2)
C4 C5 C6 118.8(2)
C5 C6 C7 115.6(2)
C5 C6 C15 115.31(19)
C7 C6 C15 99.41(19)
C5 C6 H6 108.7
C7 C6 H6 108.7
C15 C6 H6 108.7
C6 C7 C8 99.22(19)
C6 C7 C18 110.7(2)
C8 C7 C18 97.40(19)
C6 C7 H7 115.7
C8 C7 H7 115.7
C18 C7 H7 115.7
O2 C8 C9 113.0(2)
O2 C8 C7 105.96(19)
C9 C8 C7 121.2(2)
O2 C8 C16 90.95(18)
C9 C8 C16 126.7(2)
C7 C8 C16 93.64(18)
C10 C9 C19 119.2(2)
C10 C9 C8 121.1(2)
C19 C9 C8 119.6(2)
C9 C10 C11 120.1(3)
C9 C10 H10 120.0
C11 C10 H10 120.0
C12 C11 C10 120.7(3)
C12 C11 H11 119.7
C10 C11 H11 119.7
C11 C12 C20 119.7(3)
C11 C12 H12 120.1
C20 C12 H12 120.1
C1 C13 C14 120.3(3)
C1 C13 H13 119.9
C14 C13 H13 119.9
C4 C14 C13 120.0(3)
C4 C14 H14 120.0
C13 C14 H14 120.0
C22 C15 C16 114.4(2)
C22 C15 C6 104.1(2)
C16 C15 C6 100.74(19)
C22 C15 H15 112.3
C16 C15 H15 112.3
C6 C15 H15 112.3
C15 C16 C17 116.2(2)
C15 C16 C8 108.9(2)
C17 C16 C8 77.19(18)
C15 C16 H16 116.1
C17 C16 H16 116.1
C8 C16 H16 116.1
O2 C17 C18 104.8(2)
O2 C17 C16 91.26(19)
C18 C17 C16 99.6(2)
O2 C17 H17 118.8
C18 C17 H17 118.8
C16 C17 H17 118.8
C21 C18 C17 109.8(2)
C21 C18 C7 115.5(2)
C17 C18 C7 95.50(19)
C21 C18 H18 111.7
C17 C18 H18 111.7
C7 C18 H18 111.7
C20 C19 C9 120.3(3)
C20 C19 H19 119.8
C9 C19 H19 119.8
C12 C20 C19 120.0(3)
C12 C20 H20 120.0
C19 C20 H20 120.0
C22 C21 C18 111.8(2)
C22 C21 C23 59.00(18)
C18 C21 C23 118.9(2)
C22 C21 H21 117.8
C18 C21 H21 117.8
C23 C21 H21 117.8
C23 C22 C21 60.85(19)
C23 C22 C15 124.0(2)
C21 C22 C15 110.0(2)
C23 C22 H22 116.2
C21 C22 H22 116.2
C15 C22 H22 116.2
C22 C23 C21 60.16(18)
C22 C23 H23A 117.8
C21 C23 H23A 117.8
C22 C23 H23B 117.8
C21 C23 H23B 117.8
H23A C23 H23B 114.9
C37 C24 C25 120.2(2)
C37 C24 H24 119.9
C25 C24 H24 119.9
C24 C25 C26 119.7(3)
C24 C25 H25 120.2
C26 C25 H25 120.2
C27 C26 C25 120.6(3)
C27 C26 H26 119.7
C25 C26 H26 119.7
C26 C27 C36 119.1(2)
C26 C27 C28 121.5(3)
C36 C27 C28 119.2(3)
O4 C28 C27 112.5(2)
O4 C28 C29 106.2(3)
C27 C28 C29 121.0(3)
O4 C28 C38 90.6(2)
C27 C28 C38 127.6(3)
C29 C28 C38 93.5(2)
C30 C29 C28 99.8(2)
C30 C29 C40 111.6(3)
C28 C29 C40 96.3(4)
C30 C29 H29 115.5
C28 C29 H29 115.5
C40 C29 H29 115.5
C31 C30 C29 114.7(3)
C31 C30 C41 116.7(2)
C29 C30 C41 98.7(3)
C31 C30 H30 108.7
C29 C30 H30 108.7
C41 C30 H30 108.7
O3 C31 C32 120.1(4)
O3 C31 C30 120.0(5)
C32 C31 C30 119.9(4)
C46 C32 C33 118.9(6)
C46 C32 C31 122.9(3)
C33 C32 C31 118.2(6)
C34 C33 C32 118.9(8)
C34 C33 H33 120.6
C32 C33 H33 120.6
C47 C34 C33 121.4(6)
C47 C34 H34 119.3
C33 C34 H34 119.3
C37 C36 C27 120.6(3)
C37 C36 H36 119.7
C27 C36 H36 119.7
C24 C37 C36 119.8(3)
C24 C37 H37 120.1
C36 C37 H37 120.1
C39 C38 C41 116.5(3)
C39 C38 C28 77.8(2)
C41 C38 C28 108.1(2)
C39 C38 H38 116.1
C41 C38 H38 116.1
C28 C38 H38 116.1
O4 C39 C40 103.7(4)
O4 C39 C38 91.4(2)
C40 C39 C38 99.2(3)
O4 C39 H39 119.2
C40 C39 H39 119.2
C38 C39 H39 119.2
C39 C40 C43 108.5(4)
C39 C40 C29 96.8(3)
C43 C40 C29 115.5(4)
C39 C40 H40 111.7
C43 C40 H40 111.7
C29 C40 H40 111.7
C42 C41 C38 113.6(3)
C42 C41 C30 105.4(3)
C38 C41 C30 101.1(2)
C42 C41 H41 112.0
C38 C41 H41 112.0
C30 C41 H41 112.0
C43 C42 C44 60.2(3)
C43 C42 C41 110.0(3)
C44 C42 C41 123.1(3)
C43 C42 H42 116.6
C44 C42 H42 116.6
C41 C42 H42 116.6
C42 C43 C44 60.2(3)
C42 C43 C40 112.0(3)
C44 C43 C40 119.5(5)
C42 C43 H43 117.4
C44 C43 H43 117.4
C40 C43 H43 117.4
C43 C44 C42 59.6(3)
C43 C44 H44A 117.8
C42 C44 H44A 117.8
C43 C44 H44B 117.8
C42 C44 H44B 117.8
H44A C44 H44B 115.0
C46 C45 C47 117.0(8)
C46 C45 H45 121.5
C47 C45 H45 121.5
C32 C46 C45 121.0(5)
C32 C46 H46 119.5
C45 C46 H46 119.5
C34 C47 C45 122.9(9)
C34 C47 H47 118.6
C45 C47 H47 118.6

loop_
_geom_bond_atom_site_label_1
_geom_bond_atom_site_label_2
_geom_bond_distance
O1 C5 1.221(3)
O2 C17 1.458(3)
O2 C8 1.464(3)
O3 C31 1.213(6)
O4 C39 1.459(4)
O4 C28 1.467(4)
C1 C13 1.375(5)
C1 C2 1.381(6)
C1 H1 0.9500
C2 C3 1.381(5)
C2 H2 0.9500
C3 C4 1.397(4)
C3 H3 0.9500
C4 C14 1.389(4)
C4 C5 1.496(4)
C5 C6 1.511(3)
C6 C7 1.527(3)
C6 C15 1.574(3)
C6 H6 1.0000
C7 C8 1.553(3)
C7 C18 1.594(3)
C7 H7 1.0000
C8 C9 1.490(3)
C8 C16 1.562(4)
C9 C10 1.381(4)
C9 C19 1.396(4)
C10 C11 1.386(4)
C10 H10 0.9500
C11 C12 1.376(5)
C11 H11 0.9500
C12 C20 1.382(5)
C12 H12 0.9500
C13 C14 1.395(4)
C13 H13 0.9500
C14 H14 0.9500
C15 C22 1.521(3)
C15 C16 1.545(3)
C15 H15 1.0000
C16 C17 1.560(4)
C16 H16 1.0000
C17 C18 1.527(4)
C17 H17 1.0000
C18 C21 1.520(4)
C18 H18 1.0000
C19 C20 1.385(4)
C19 H19 0.9500
C20 H20 0.9500
C21 C22 1.515(4)
C21 C23 1.526(4)
C21 H21 1.0000
C22 C23 1.497(4)
C22 H22 1.0000
C23 H23A 0.9900
C23 H23B 0.9900
C24 C37 1.384(4)
C24 C25 1.389(4)
C24 H24 0.9500
C25 C26 1.396(4)
C25 H25 0.9500
C26 C27 1.381(4)
C26 H26 0.9500
C27 C36 1.397(4)
C27 C28 1.495(4)
C28 C29 1.537(5)
C28 C38 1.563(4)
C29 C30 1.528(5)
C29 C40 1.599(6)
C29 H29 1.0000
C30 C31 1.510(5)
C30 C41 1.565(4)
C30 H30 1.0000
C31 C32 1.502(8)
C32 C46 1.394(8)
C32 C33 1.408(5)
C33 C34 1.397(15)
C33 H33 0.9500
C34 C47 1.300(18)
C34 H34 0.9500
C36 C37 1.389(4)
C36 H36 0.9500
C37 H37 0.9500
C38 C39 1.550(4)
C38 C41 1.555(4)
C38 H38 1.0000
C39 C40 1.498(8)
C39 H39 1.0000
C40 C43 1.539(5)
C40 H40 1.0000
C41 C42 1.519(4)
C41 H41 1.0000
C42 C43 1.493(6)
C42 C44 1.503(6)
C42 H42 1.0000
C43 C44 1.503(7)
C43 H43 1.0000
C44 H44A 0.9900
C44 H44B 0.9900
C45 C46 1.398(7)
C45 C47 1.413(10)
C45 H45 0.9500
C46 H46 0.9500
C47 H47 0.9500
